data_7018537
loop_
_publ_author_name
'Bocoki\'c, Vladica'
'Lutz, Martin'
'Spek, Anthony L.'
'Reek, Joost N. H.'

_publ_section_title
;
 Bis-(thiosemicarbazonato) Zn(ii) complexes as building blocks for
 construction of supramolecular catalysts.
;
_journal_issue 13
_journal_name_full 'Dalton transactions (Cambridge, England : 2003)'
_journal_page_first 3740
_journal_page_last 3750
_journal_paper_doi 10.1039/c2dt12096h
_journal_volume 41
_journal_year 2012
_chemical_formula_moiety 'C31 H32 N7 P S2 Zn'
_chemical_formula_sum 'C31 H32 N7 P S2 Zn'
_chemical_formula_weight 663.10
_chemical_name_systematic
;
?
;
_space_group_IT_number 2
_symmetry_cell_setting triclinic
_symmetry_space_group_name_Hall '-P 1'
_symmetry_space_group_name_H-M 'P -1'
_atom_sites_solution_hydrogens geom
_atom_sites_solution_primary direct
_atom_sites_solution_secondary difmap
_audit_creation_method SHELXL-97
_cell_angle_alpha 81.434(3)
_cell_angle_beta 84.669(4)
_cell_angle_gamma 78.433(2)
_cell_formula_units_Z 2
_cell_length_a 11.1142(8)
_cell_length_b 11.1774(9)
_cell_length_c 13.0986(8)
_cell_measurement_reflns_used 4702
_cell_measurement_temperature 150(2)
_cell_measurement_theta_max 22.87
_cell_measurement_theta_min 1.58
_cell_volume 1573.0(2)
_computing_cell_refinement Peakref
_computing_data_collection 'Nonius COLLECT'
_computing_data_reduction 'EvalCCD, Sadabs'
_computing_structure_refinement 'SHELXL-97 (Sheldrick, 1997)'
_computing_structure_solution 'SHELXS-97 (Sheldrick, 1990)'
_diffrn_ambient_temperature 150(2)
_diffrn_measured_fraction_theta_full 0.999
_diffrn_measured_fraction_theta_max 0.999
_diffrn_measurement_device_type 'Nonius KappaCCD'
_diffrn_measurement_method '\f and \w scans'
_diffrn_radiation_monochromator graphite
_diffrn_radiation_source 'rotating anode'
_diffrn_radiation_type MoK\a
_diffrn_radiation_wavelength 0.71073
_diffrn_reflns_av_R_equivalents 0.0561
_diffrn_reflns_av_sigmaI/netI 0.0623
_diffrn_reflns_limit_h_max 11
_diffrn_reflns_limit_h_min -11
_diffrn_reflns_limit_k_max 11
_diffrn_reflns_limit_k_min -11
_diffrn_reflns_limit_l_max 13
_diffrn_reflns_limit_l_min -13
_diffrn_reflns_number 13454
_diffrn_reflns_theta_full 21.00
_diffrn_reflns_theta_max 21.00
_diffrn_reflns_theta_min 1.58
_exptl_absorpt_coefficient_mu 0.998
_exptl_absorpt_correction_T_max 0.94
_exptl_absorpt_correction_T_min 0.47
_exptl_absorpt_correction_type multi-scan
_exptl_absorpt_process_details Sadabs
_exptl_crystal_colour yellow
_exptl_crystal_density_diffrn 1.400
_exptl_crystal_density_method 'not measured'
_exptl_crystal_description needle
_exptl_crystal_F_000 688
_exptl_crystal_size_max 0.20
_exptl_crystal_size_mid 0.08
_exptl_crystal_size_min 0.06
_refine_diff_density_max 2.226
_refine_diff_density_min -0.564
_refine_diff_density_rms 0.110
_refine_ls_extinction_method none
_refine_ls_goodness_of_fit_ref 1.071
_refine_ls_hydrogen_treatment constr
_refine_ls_matrix_type full
_refine_ls_number_parameters 383
_refine_ls_number_reflns 3373
_refine_ls_number_restraints 0
_refine_ls_restrained_S_all 1.071
_refine_ls_R_factor_all 0.1219
_refine_ls_R_factor_gt 0.0867
_refine_ls_shift/su_max 0.011
_refine_ls_shift/su_mean 0.001
_refine_ls_structure_factor_coef Fsqd
_refine_ls_weighting_details 'calc w=1/[\s^2^(Fo^2^)+(0.0791P)^2^+16.5407P] where P=(Fo^2^+2Fc^2^)/3'
_refine_ls_weighting_scheme calc
_refine_ls_wR_factor_gt 0.1990
_refine_ls_wR_factor_ref 0.2191
_reflns_number_gt 2429
_reflns_number_total 3373
_reflns_threshold_expression I>2\s(I)
_cod_data_source_file c2dt12096h.txt
_cod_data_source_block s3940a
_cod_original_cell_volume 1573.1(2)
_cod_database_code 7018537

loop_
_symmetry_equiv_pos_as_xyz
'x, y, z'
'-x, -y, -z'

loop_
_atom_site_label
_atom_site_type_symbol
_atom_site_fract_x
_atom_site_fract_y
_atom_site_fract_z
_atom_site_U_iso_or_equiv
_atom_site_adp_type
_atom_site_occupancy
_atom_site_symmetry_multiplicity
_atom_site_calc_flag
_atom_site_refinement_flags
Zn1 Zn 0.72593(12) 0.23572(12) 0.55889(10) 0.0434(5) Uani 1 1 d .
S1 S 0.8605(3) 0.3822(3) 0.5357(2) 0.0466(9) Uani 1 1 d .
S2 S 0.7159(3) 0.1084(3) 0.7196(2) 0.0615(10) Uani 1 1 d .
P1 P 0.9758(3) 0.1511(3) 0.1594(2) 0.0430(8) Uani 1 1 d .
N1 N 0.8499(9) 0.5606(9) 0.3795(8) 0.047(3) Uani 1 1 d .
H1 H 0.9181 0.5641 0.4071 0.057 Uiso 1 1 calc R
N2 N 0.6835(8) 0.4658(8) 0.3936(7) 0.036(2) Uani 1 1 d .
N3 N 0.6340(8) 0.3727(8) 0.4484(6) 0.036(2) Uani 1 1 d .
N4 N 0.5499(9) 0.1967(9) 0.5590(7) 0.046(3) Uani 1 1 d .
N5 N 0.5126(9) 0.0983(9) 0.6211(8) 0.054(3) Uani 1 1 d .
N6 N 0.5542(10) -0.0452(9) 0.7642(8) 0.059(3) Uani 1 1 d .
N7 N 0.8169(7) 0.1157(8) 0.4554(6) 0.031(2) Uani 1 1 d .
C1 C 0.8225(11) 0.6474(11) 0.2902(10) 0.048(3) Uani 1 1 d .
C2 C 0.7038(12) 0.6865(11) 0.2549(10) 0.058(4) Uani 1 1 d .
H2 H 0.6368 0.6534 0.2906 0.070 Uiso 1 1 calc R
C3 C 0.6842(14) 0.7734(12) 0.1681(10) 0.065(4) Uani 1 1 d .
H3 H 0.6034 0.8001 0.1451 0.077 Uiso 1 1 calc R
C4 C 0.7802(18) 0.8217(13) 0.1144(11) 0.073(4) Uani 1 1 d .
H4 H 0.7667 0.8800 0.0540 0.088 Uiso 1 1 calc R
C5 C 0.8965(17) 0.7835(14) 0.1504(11) 0.075(5) Uani 1 1 d .
H5 H 0.9632 0.8183 0.1162 0.090 Uiso 1 1 calc R
C6 C 0.9163(13) 0.6956(12) 0.2354(11) 0.063(4) Uani 1 1 d .
H6 H 0.9978 0.6674 0.2566 0.075 Uiso 1 1 calc R
C7 C 0.7893(10) 0.4742(11) 0.4289(9) 0.040(3) Uani 1 1 d .
C8 C 0.5264(10) 0.3586(10) 0.4257(8) 0.036(3) Uani 1 1 d .
C9 C 0.4788(10) 0.2560(11) 0.4884(9) 0.043(3) Uani 1 1 d .
C10 C 0.4543(10) 0.4424(11) 0.3441(8) 0.047(3) Uani 1 1 d .
H10A H 0.5012 0.5051 0.3117 0.070 Uiso 1 1 calc R
H10B H 0.3759 0.4826 0.3754 0.070 Uiso 1 1 calc R
H10C H 0.4383 0.3946 0.2916 0.070 Uiso 1 1 calc R
C11 C 0.3588(11) 0.2228(11) 0.4692(10) 0.061(4) Uani 1 1 d .
H11A H 0.3555 0.1392 0.5034 0.092 Uiso 1 1 calc R
H11B H 0.3526 0.2263 0.3947 0.092 Uiso 1 1 calc R
H11C H 0.2902 0.2812 0.4971 0.092 Uiso 1 1 calc R
C12 C 0.5870(11) 0.0542(13) 0.6966(10) 0.057(4) Uani 1 1 d .
C13 C 0.4398(13) -0.0865(12) 0.7483(11) 0.070(4) Uani 1 1 d .
H13A H 0.3685 -0.0253 0.7681 0.105 Uiso 1 1 calc R
H13B H 0.4371 -0.1658 0.7911 0.105 Uiso 1 1 calc R
H13C H 0.4380 -0.0957 0.6753 0.105 Uiso 1 1 calc R
C14 C 0.6173(14) -0.1039(15) 0.8517(10) 0.085(5) Uani 1 1 d .
H14A H 0.6962 -0.0769 0.8496 0.128 Uiso 1 1 calc R
H14B H 0.6319 -0.1933 0.8520 0.128 Uiso 1 1 calc R
H14C H 0.5676 -0.0822 0.9145 0.128 Uiso 1 1 calc R
C15 C 0.9235(9) 0.0906(9) 0.2895(7) 0.031(3) Uani 1 1 d .
C16 C 0.8540(9) 0.1623(10) 0.3601(8) 0.037(3) Uani 1 1 d .
H16 H 0.8316 0.2486 0.3397 0.045 Uiso 1 1 calc R
C17 C 0.8441(9) -0.0062(11) 0.4824(8) 0.038(3) Uani 1 1 d .
H17 H 0.8155 -0.0402 0.5489 0.045 Uiso 1 1 calc R
C18 C 0.9120(10) -0.0842(10) 0.4177(9) 0.042(3) Uani 1 1 d .
H18 H 0.9302 -0.1706 0.4389 0.050 Uiso 1 1 calc R
C19 C 0.9532(10) -0.0344(11) 0.3214(9) 0.040(3) Uani 1 1 d .
H19 H 1.0025 -0.0867 0.2764 0.048 Uiso 1 1 calc R
C20 C 1.0484(11) 0.2762(10) 0.1792(8) 0.044(3) Uani 1 1 d .
C21 C 1.0774(14) 0.3523(13) 0.0935(10) 0.075(4) Uani 1 1 d .
H21 H 1.0537 0.3409 0.0283 0.089 Uiso 1 1 calc R
C22 C 1.1406(18) 0.4465(15) 0.0986(12) 0.106(6) Uani 1 1 d .
H22 H 1.1601 0.4980 0.0373 0.127 Uiso 1 1 calc R
C23 C 1.1750(14) 0.4651(13) 0.1927(12) 0.075(4) Uani 1 1 d .
H23 H 1.2185 0.5291 0.1966 0.090 Uiso 1 1 calc R
C24 C 1.1462(11) 0.3914(12) 0.2792(10) 0.055(3) Uani 1 1 d .
H24 H 1.1676 0.4051 0.3445 0.065 Uiso 1 1 calc R
C25 C 1.0847(10) 0.2949(11) 0.2731(8) 0.045(3) Uani 1 1 d .
H25 H 1.0678 0.2417 0.3341 0.054 Uiso 1 1 calc R
C26 C 0.8332(11) 0.2306(11) 0.1029(8) 0.047(3) Uani 1 1 d .
C27 C 0.7618(13) 0.3379(12) 0.1357(9) 0.062(4) Uani 1 1 d .
H27 H 0.7893 0.3759 0.1871 0.074 Uiso 1 1 calc R
C28 C 0.6502(15) 0.3883(14) 0.0923(11) 0.080(5) Uani 1 1 d .
H28 H 0.6003 0.4595 0.1161 0.097 Uiso 1 1 calc R
C29 C 0.6110(15) 0.3365(17) 0.0155(11) 0.086(5) Uani 1 1 d .
H29 H 0.5348 0.3721 -0.0137 0.103 Uiso 1 1 calc R
C30 C 0.6827(15) 0.2328(16) -0.0192(11) 0.081(5) Uani 1 1 d .
H30 H 0.6564 0.1983 -0.0733 0.097 Uiso 1 1 calc R
C31 C 0.7935(12) 0.1784(12) 0.0245(9) 0.056(3) Uani 1 1 d .
H31 H 0.8418 0.1062 0.0012 0.067 Uiso 1 1 calc R

loop_
_atom_site_aniso_label
_atom_site_aniso_U_11
_atom_site_aniso_U_22
_atom_site_aniso_U_33
_atom_site_aniso_U_23
_atom_site_aniso_U_13
_atom_site_aniso_U_12
Zn1 0.0402(9) 0.0500(9) 0.0359(8) -0.0142(6) -0.0064(6) 0.0095(7)
S1 0.0403(18) 0.0438(19) 0.059(2) -0.0200(15) -0.0219(15) 0.0028(15)
S2 0.063(2) 0.079(3) 0.0402(19) -0.0040(17) -0.0042(16) -0.0125(19)
P1 0.052(2) 0.043(2) 0.0348(17) -0.0111(14) -0.0032(15) -0.0059(16)
N1 0.038(6) 0.042(6) 0.061(7) -0.012(6) -0.011(5) 0.002(5)
N2 0.026(6) 0.037(6) 0.045(6) -0.019(5) -0.004(5) 0.008(5)
N3 0.039(6) 0.029(6) 0.037(5) -0.011(4) 0.000(5) 0.001(5)
N4 0.047(6) 0.037(6) 0.041(6) -0.002(5) 0.013(5) 0.011(5)
N5 0.044(6) 0.052(7) 0.057(7) -0.012(6) 0.004(6) 0.010(5)
N6 0.060(8) 0.048(7) 0.066(8) -0.002(6) 0.020(6) -0.016(6)
N7 0.034(5) 0.028(6) 0.031(6) -0.002(4) -0.010(4) -0.002(4)
C1 0.042(8) 0.048(8) 0.059(8) -0.029(7) 0.003(7) -0.010(7)
C2 0.059(10) 0.046(8) 0.072(10) -0.011(7) -0.002(7) -0.014(7)
C3 0.075(10) 0.057(9) 0.060(9) -0.006(8) -0.008(8) -0.008(8)
C4 0.124(15) 0.055(9) 0.050(9) -0.010(7) -0.011(10) -0.036(10)
C5 0.112(14) 0.085(12) 0.048(9) -0.018(9) 0.000(9) -0.064(11)
C6 0.076(10) 0.065(10) 0.061(10) -0.029(8) -0.005(8) -0.034(8)
C7 0.028(7) 0.041(8) 0.052(7) -0.025(6) -0.003(6) 0.009(6)
C8 0.027(7) 0.045(8) 0.037(7) -0.022(6) -0.005(6) 0.007(6)
C9 0.034(7) 0.042(8) 0.048(8) -0.006(6) 0.010(6) 0.001(6)
C10 0.030(7) 0.059(8) 0.051(7) -0.013(6) -0.011(6) -0.002(6)
C11 0.049(9) 0.054(9) 0.077(10) -0.005(7) -0.002(7) -0.008(7)
C12 0.044(8) 0.071(10) 0.056(9) -0.028(8) 0.005(7) 0.002(7)
C13 0.068(10) 0.065(10) 0.072(10) -0.013(8) 0.013(8) -0.009(8)
C14 0.080(11) 0.106(13) 0.053(9) 0.014(9) 0.013(8) -0.007(10)
C15 0.034(6) 0.025(7) 0.033(6) -0.012(5) 0.001(5) 0.001(5)
C16 0.035(7) 0.039(7) 0.034(7) -0.003(6) -0.012(5) 0.006(6)
C17 0.033(7) 0.046(8) 0.037(7) 0.002(6) -0.006(5) -0.016(6)
C18 0.037(7) 0.033(7) 0.058(9) -0.015(6) -0.008(6) -0.001(6)
C19 0.039(7) 0.044(8) 0.039(7) -0.022(6) -0.006(6) 0.001(6)
C20 0.057(8) 0.039(7) 0.029(7) 0.006(6) -0.010(6) 0.000(6)
C21 0.118(13) 0.066(10) 0.056(9) -0.013(8) -0.025(9) -0.043(9)
C22 0.171(19) 0.090(13) 0.065(11) 0.029(9) -0.035(11) -0.059(13)
C23 0.094(12) 0.055(9) 0.082(11) 0.002(9) -0.040(9) -0.022(8)
C24 0.052(8) 0.056(9) 0.059(9) -0.024(8) -0.026(7) 0.002(7)
C25 0.044(7) 0.058(9) 0.032(7) -0.009(6) -0.010(6) -0.001(6)
C26 0.069(9) 0.047(8) 0.024(6) -0.008(6) -0.011(6) -0.002(7)
C27 0.081(10) 0.062(9) 0.033(7) -0.003(7) -0.015(7) 0.010(8)
C28 0.099(13) 0.072(11) 0.054(9) 0.005(8) -0.011(9) 0.017(9)
C29 0.076(11) 0.125(15) 0.045(9) 0.016(10) -0.026(8) 0.001(11)
C30 0.086(12) 0.112(14) 0.049(9) -0.011(9) -0.031(9) -0.016(11)
C31 0.063(9) 0.071(9) 0.038(7) -0.010(7) 0.000(7) -0.023(8)

loop_
_atom_type_symbol
_atom_type_description
_atom_type_scat_dispersion_real
_atom_type_scat_dispersion_imag
_atom_type_scat_source
C C 0.0033 0.0016 'International Tables Vol C Tables 4.2.6.8 and 6.1.1.4'
H H 0.0000 0.0000 'International Tables Vol C Tables 4.2.6.8 and 6.1.1.4'
N N 0.0061 0.0033 'International Tables Vol C Tables 4.2.6.8 and 6.1.1.4'
P P 0.1023 0.0942 'International Tables Vol C Tables 4.2.6.8 and 6.1.1.4'
S S 0.1246 0.1234 'International Tables Vol C Tables 4.2.6.8 and 6.1.1.4'
Zn Zn 0.2839 1.4301 'International Tables Vol C Tables 4.2.6.8 and 6.1.1.4'

loop_
_geom_angle_atom_site_label_1
_geom_angle_atom_site_label_2
_geom_angle_atom_site_label_3
_geom_angle
N4 Zn1 N7 98.2(3)
N4 Zn1 N3 74.6(4)
N7 Zn1 N3 97.4(3)
N4 Zn1 S2 79.6(3)
N7 Zn1 S2 104.4(3)
N3 Zn1 S2 148.2(3)
N4 Zn1 S1 150.0(3)
N7 Zn1 S1 99.5(2)
N3 Zn1 S1 79.2(3)
S2 Zn1 S1 118.71(12)
C7 S1 Zn1 95.6(4)
C12 S2 Zn1 95.7(5)
C20 P1 C26 103.1(5)
C20 P1 C15 104.1(5)
C26 P1 C15 102.9(5)
C7 N1 C1 130.9(10)
C7 N1 H1 114.6
C1 N1 H1 114.6
C7 N2 N3 112.1(9)
C8 N3 N2 118.5(9)
C8 N3 Zn1 116.5(7)
N2 N3 Zn1 124.7(7)
C9 N4 N5 117.8(10)
C9 N4 Zn1 118.7(8)
N5 N4 Zn1 122.8(7)
C12 N5 N4 111.5(11)
C12 N6 C14 124.8(12)
C12 N6 C13 118.4(11)
C14 N6 C13 116.6(11)
C17 N7 C16 118.3(9)
C17 N7 Zn1 122.3(7)
C16 N7 Zn1 119.4(7)
C6 C1 C2 118.0(13)
C6 C1 N1 118.5(12)
C2 C1 N1 123.4(11)
C3 C2 C1 119.9(13)
C3 C2 H2 120.0
C1 C2 H2 120.0
C4 C3 C2 121.1(14)
C4 C3 H3 119.5
C2 C3 H3 119.5
C3 C4 C5 118.5(14)
C3 C4 H4 120.7
C5 C4 H4 120.7
C6 C5 C4 120.4(14)
C6 C5 H5 119.8
C4 C5 H5 119.8
C1 C6 C5 122.0(14)
C1 C6 H6 119.0
C5 C6 H6 119.0
N2 C7 N1 118.1(10)
N2 C7 S1 126.6(10)
N1 C7 S1 115.3(9)
N3 C8 C9 115.3(10)
N3 C8 C10 122.8(10)
C9 C8 C10 121.9(11)
N4 C9 C8 113.9(11)
N4 C9 C11 123.8(11)
C8 C9 C11 122.3(11)
C8 C10 H10A 109.5
C8 C10 H10B 109.5
H10A C10 H10B 109.5
C8 C10 H10C 109.5
H10A C10 H10C 109.5
H10B C10 H10C 109.5
C9 C11 H11A 109.5
C9 C11 H11B 109.5
H11A C11 H11B 109.5
C9 C11 H11C 109.5
H11A C11 H11C 109.5
H11B C11 H11C 109.5
N5 C12 N6 115.0(12)
N5 C12 S2 126.6(11)
N6 C12 S2 118.4(10)
N6 C13 H13A 109.5
N6 C13 H13B 109.5
H13A C13 H13B 109.5
N6 C13 H13C 109.5
H13A C13 H13C 109.5
H13B C13 H13C 109.5
N6 C14 H14A 109.5
N6 C14 H14B 109.5
H14A C14 H14B 109.5
N6 C14 H14C 109.5
H14A C14 H14C 109.5
H14B C14 H14C 109.5
C19 C15 C16 116.8(10)
C19 C15 P1 118.9(8)
C16 C15 P1 124.3(8)
N7 C16 C15 123.3(10)
N7 C16 H16 118.4
C15 C16 H16 118.4
N7 C17 C18 122.5(10)
N7 C17 H17 118.8
C18 C17 H17 118.8
C19 C18 C17 118.5(10)
C19 C18 H18 120.7
C17 C18 H18 120.7
C18 C19 C15 120.6(10)
C18 C19 H19 119.7
C15 C19 H19 119.7
C21 C20 C25 117.7(11)
C21 C20 P1 116.8(9)
C25 C20 P1 125.3(9)
C20 C21 C22 121.8(12)
C20 C21 H21 119.1
C22 C21 H21 119.1
C23 C22 C21 119.9(14)
C23 C22 H22 120.0
C21 C22 H22 120.0
C24 C23 C22 119.4(13)
C24 C23 H23 120.3
C22 C23 H23 120.3
C23 C24 C25 120.3(11)
C23 C24 H24 119.9
C25 C24 H24 119.9
C20 C25 C24 120.8(11)
C20 C25 H25 119.6
C24 C25 H25 119.6
C31 C26 C27 119.5(11)
C31 C26 P1 117.1(9)
C27 C26 P1 123.3(9)
C28 C27 C26 119.4(12)
C28 C27 H27 120.3
C26 C27 H27 120.3
C29 C28 C27 121.0(14)
C29 C28 H28 119.5
C27 C28 H28 119.5
C28 C29 C30 119.9(14)
C28 C29 H29 120.0
C30 C29 H29 120.0
C29 C30 C31 120.5(13)
C29 C30 H30 119.8
C31 C30 H30 119.8
C30 C31 C26 119.7(13)
C30 C31 H31 120.1
C26 C31 H31 120.1

loop_
_geom_bond_atom_site_label_1
_geom_bond_atom_site_label_2
_geom_bond_distance
Zn1 N4 2.088(10)
Zn1 N7 2.098(8)
Zn1 N3 2.115(9)
Zn1 S2 2.366(3)
Zn1 S1 2.400(3)
S1 C7 1.758(12)
S2 C12 1.730(14)
P1 C20 1.809(12)
P1 C26 1.818(12)
P1 C15 1.825(10)
N1 C7 1.342(14)
N1 C1 1.417(15)
N1 H1 0.8800
N2 C7 1.327(13)
N2 N3 1.355(12)
N3 C8 1.302(13)
N4 C9 1.289(14)
N4 N5 1.376(13)
N5 C12 1.322(15)
N6 C12 1.400(16)
N6 C14 1.405(16)
N6 C13 1.479(16)
N7 C17 1.335(13)
N7 C16 1.340(13)
C1 C6 1.365(17)
C1 C2 1.403(17)
C2 C3 1.384(17)
C2 H2 0.9500
C3 C4 1.380(19)
C3 H3 0.9500
C4 C5 1.38(2)
C4 H4 0.9500
C5 C6 1.373(18)
C5 H5 0.9500
C6 H6 0.9500
C8 C9 1.467(16)
C8 C10 1.491(15)
C9 C11 1.507(16)
C10 H10A 0.9800
C10 H10B 0.9800
C10 H10C 0.9800
C11 H11A 0.9800
C11 H11B 0.9800
C11 H11C 0.9800
C13 H13A 0.9800
C13 H13B 0.9800
C13 H13C 0.9800
C14 H14A 0.9800
C14 H14B 0.9800
C14 H14C 0.9800
C15 C19 1.379(14)
C15 C16 1.390(14)
C16 H16 0.9500
C17 C18 1.374(14)
C17 H17 0.9500
C18 C19 1.377(15)
C18 H18 0.9500
C19 H19 0.9500
C20 C21 1.359(16)
C20 C25 1.386(15)
C21 C22 1.390(19)
C21 H21 0.9500
C22 C23 1.38(2)
C22 H22 0.9500
C23 C24 1.351(18)
C23 H23 0.9500
C24 C25 1.403(16)
C24 H24 0.9500
C25 H25 0.9500
C26 C31 1.398(16)
C26 C27 1.401(16)
C27 C28 1.390(19)
C27 H27 0.9500
C28 C29 1.38(2)
C28 H28 0.9500
C29 C30 1.38(2)
C29 H29 0.9500
C30 C31 1.393(18)
C30 H30 0.9500
C31 H31 0.9500

loop_
_geom_torsion_atom_site_label_1
_geom_torsion_atom_site_label_2
_geom_torsion_atom_site_label_3
_geom_torsion_atom_site_label_4
_geom_torsion
N4 Zn1 S1 C7 -39.0(6)
N7 Zn1 S1 C7 86.2(4)
N3 Zn1 S1 C7 -9.5(4)
S2 Zn1 S1 C7 -161.5(3)
N4 Zn1 S2 C12 13.4(5)
N7 Zn1 S2 C12 -82.5(5)
N3 Zn1 S2 C12 49.3(6)
S1 Zn1 S2 C12 168.0(4)
C7 N2 N3 C8 176.1(8)
C7 N2 N3 Zn1 -10.5(10)
N4 Zn1 N3 C8 -8.0(7)
N7 Zn1 N3 C8 88.5(7)
S2 Zn1 N3 C8 -44.7(9)
S1 Zn1 N3 C8 -173.2(7)
N4 Zn1 N3 N2 178.5(8)
N7 Zn1 N3 N2 -85.0(7)
S2 Zn1 N3 N2 141.7(6)
S1 Zn1 N3 N2 13.3(7)
N7 Zn1 N4 C9 -86.1(8)
N3 Zn1 N4 C9 9.3(8)
S2 Zn1 N4 C9 170.6(8)
S1 Zn1 N4 C9 39.4(11)
N7 Zn1 N4 N5 84.0(8)
N3 Zn1 N4 N5 179.4(8)
S2 Zn1 N4 N5 -19.3(7)
S1 Zn1 N4 N5 -150.5(6)
C9 N4 N5 C12 -173.4(9)
Zn1 N4 N5 C12 16.5(12)
N4 Zn1 N7 C17 -74.2(8)
N3 Zn1 N7 C17 -149.6(8)
S2 Zn1 N7 C17 7.1(8)
S1 Zn1 N7 C17 130.2(7)
N4 Zn1 N7 C16 108.6(8)
N3 Zn1 N7 C16 33.3(8)
S2 Zn1 N7 C16 -170.1(7)
S1 Zn1 N7 C16 -47.0(7)
C7 N1 C1 C6 -157.8(11)
C7 N1 C1 C2 22.1(17)
C6 C1 C2 C3 -1.3(17)
N1 C1 C2 C3 178.8(11)
C1 C2 C3 C4 0.7(19)
C2 C3 C4 C5 -1(2)
C3 C4 C5 C6 3(2)
C2 C1 C6 C5 2.6(18)
N1 C1 C6 C5 -177.5(11)
C4 C5 C6 C1 -3(2)
N3 N2 C7 N1 178.1(8)
N3 N2 C7 S1 -1.8(12)
C1 N1 C7 N2 -2.0(16)
C1 N1 C7 S1 177.9(8)
Zn1 S1 C7 N2 9.9(9)
Zn1 S1 C7 N1 -170.0(7)
N2 N3 C8 C9 -179.9(8)
Zn1 N3 C8 C9 6.1(11)
N2 N3 C8 C10 -1.7(14)
Zn1 N3 C8 C10 -175.6(7)
N5 N4 C9 C8 -179.6(8)
Zn1 N4 C9 C8 -9.0(12)
N5 N4 C9 C11 -0.9(15)
Zn1 N4 C9 C11 169.7(8)
N3 C8 C9 N4 1.8(13)
C10 C8 C9 N4 -176.5(9)
N3 C8 C9 C11 -177.0(9)
C10 C8 C9 C11 4.7(15)
N4 N5 C12 N6 179.1(8)
N4 N5 C12 S2 0.2(14)
C14 N6 C12 N5 -177.8(11)
C13 N6 C12 N5 -2.8(15)
C14 N6 C12 S2 1.3(16)
C13 N6 C12 S2 176.3(8)
Zn1 S2 C12 N5 -12.4(11)
Zn1 S2 C12 N6 168.7(8)
C20 P1 C15 C19 -129.5(9)
C26 P1 C15 C19 123.3(9)
C20 P1 C15 C16 50.9(10)
C26 P1 C15 C16 -56.3(10)
C17 N7 C16 C15 -2.7(15)
Zn1 N7 C16 C15 174.6(8)
C19 C15 C16 N7 0.6(15)
P1 C15 C16 N7 -179.8(8)
C16 N7 C17 C18 2.4(15)
Zn1 N7 C17 C18 -174.8(7)
N7 C17 C18 C19 -0.1(16)
C17 C18 C19 C15 -2.0(16)
C16 C15 C19 C18 1.8(15)
P1 C15 C19 C18 -177.8(8)
C26 P1 C20 C21 -61.8(11)
C15 P1 C20 C21 -168.9(10)
C26 P1 C20 C25 123.3(10)
C15 P1 C20 C25 16.2(11)
C25 C20 C21 C22 0(2)
P1 C20 C21 C22 -175.7(13)
C20 C21 C22 C23 0(3)
C21 C22 C23 C24 0(3)
C22 C23 C24 C25 2(2)
C21 C20 C25 C24 1.7(17)
P1 C20 C25 C24 176.7(9)
C23 C24 C25 C20 -2.5(18)
C20 P1 C26 C31 141.6(9)
C15 P1 C26 C31 -110.4(9)
C20 P1 C26 C27 -39.9(12)
C15 P1 C26 C27 68.1(11)
C31 C26 C27 C28 2.3(19)
P1 C26 C27 C28 -176.2(10)
C26 C27 C28 C29 -2(2)
C27 C28 C29 C30 0(2)
C28 C29 C30 C31 1(2)
C29 C30 C31 C26 -1(2)
C27 C26 C31 C30 -0.8(18)
P1 C26 C31 C30 177.8(10)
